data_7047774
loop_
_publ_author_name
'Tanuhadi, Elias'
'Roller, Alexander'
'Giester, Gerald'
'Kampatsikas, Ioannis'
'Rompel, Annette'

_publ_section_title
;
 Synthesis of the first Zn<sub>6</sub>-hexagon sandwich-tungstoantimonate
 via rearrangement of a non-lacunary Krebs-type polyoxotungstate.
;
_journal_issue 44
_journal_name_full 'Dalton transactions (Cambridge, England : 2003)'
_journal_page_first 15651
_journal_page_last 15655
_journal_paper_doi 10.1039/c8dt02787k
_journal_volume 47
_journal_year 2018
_chemical_formula_moiety 'Cd2 Cl Mn2 Na6 O89.5 Sb2 W18, 4(H2 O), 2(C4 H12 N)'
_chemical_formula_sum 'C8 H32 Cd2 Cl Mn2 N2 Na6 O93.5 Sb2 W18'
_chemical_formula_weight 5713.22
_chemical_name_common Krebs-Cadmium-tungstoantimonate
_chemical_name_systematic 'Di-cadmium-di-manganese octadecatungstoantimonate'
_space_group_crystal_system triclinic
_space_group_IT_number 2
_space_group_name_Hall '-P 1'
_space_group_name_H-M_alt 'P -1'
_symmetry_cell_setting triclinic
_symmetry_Int_Tables_number 2
_symmetry_space_group_name_Hall '-P 1'
_symmetry_space_group_name_H-M 'P -1'
_atom_sites_solution_hydrogens mixed
_audit_creation_date 2018-06-15
_audit_creation_method
;
Olex2 1.2
(compiled 2018.05.29 svn.r3508 for OlexSys, GUI svn.r5506)
;
_audit_update_record
;
2018-06-15 deposited with the CCDC.
2018-10-09 downloaded from the CCDC.
;
_cell_angle_alpha 70.120(2)
_cell_angle_beta 83.879(2)
_cell_angle_gamma 65.614(2)
_cell_formula_units_Z 1
_cell_length_a 12.3753(7)
_cell_length_b 13.6520(8)
_cell_length_c 17.0910(10)
_cell_measurement_reflns_used 9965
_cell_measurement_temperature 102(2)
_cell_measurement_theta_max 30.119
_cell_measurement_theta_min 2.54
_cell_volume 2471.2(3)
_computing_cell_refinement 'SAINT v8.37A (Bruker, 2015)'
_computing_data_collection 'APEX 3'
_computing_data_reduction 'SAINT v8.37A (Bruker, 2015)'
_computing_molecular_graphics 'Olex2 (Dolomanov et al., 2009)'
_computing_publication_material 'Olex2 (Dolomanov et al., 2009)'
_computing_structure_refinement 'ShelXL (Sheldrick, 2015)'
_diffrn_ambient_temperature 101.85
_diffrn_measured_fraction_theta_full 0.992
_diffrn_measured_fraction_theta_max 0.992
_diffrn_measurement_device_type 'Bruker D8 Venture'
_diffrn_measurement_method '\f and \w scans'
_diffrn_radiation_probe x-ray
_diffrn_radiation_type MoK\a
_diffrn_radiation_wavelength 0.71073
_diffrn_reflns_av_R_equivalents 0.0434
_diffrn_reflns_av_unetI/netI 0.0366
_diffrn_reflns_Laue_measured_fraction_full 0.992
_diffrn_reflns_Laue_measured_fraction_max 0.992
_diffrn_reflns_limit_h_max 14
_diffrn_reflns_limit_h_min -14
_diffrn_reflns_limit_k_max 16
_diffrn_reflns_limit_k_min -16
_diffrn_reflns_limit_l_max 20
_diffrn_reflns_limit_l_min -20
_diffrn_reflns_number 42040
_diffrn_reflns_point_group_measured_fraction_full 0.992
_diffrn_reflns_point_group_measured_fraction_max 0.992
_diffrn_reflns_theta_full 25.242
_diffrn_reflns_theta_max 25.350
_diffrn_reflns_theta_min 2.249
_diffrn_source 'sealed x-ray tube'
_diffrn_source_type 'Incoatec IuS'
_diffrn_standards_number 0
_exptl_absorpt_coefficient_mu 22.216
_exptl_absorpt_correction_T_max 0.0082
_exptl_absorpt_correction_T_min 0.0003
_exptl_absorpt_correction_type multi-scan
_exptl_absorpt_process_details
;
SADABS-2016/2 (Bruker,2016/2) was used for absorption correction. 
wR2(int) was 0.1194 before and 0.0588 after correction. 
The Ratio of minimum to maximum transmission is 0.0366. 
The \l/2 correction factor is Not present.
;
_exptl_crystal_colour orange
_exptl_crystal_colour_primary orange
_exptl_crystal_density_diffrn 3.839
_exptl_crystal_description block
_exptl_crystal_F_000 2505
_exptl_crystal_recrystallization_method 'Evaporation of aqueous buffer solution'
_exptl_crystal_size_max 0.451
_exptl_crystal_size_mid 0.136
_exptl_crystal_size_min 0.042
_refine_diff_density_max 3.967
_refine_diff_density_min -1.826
_refine_diff_density_rms 0.656
_refine_ls_extinction_method none
_refine_ls_goodness_of_fit_ref 1.109
_refine_ls_hydrogen_treatment constr
_refine_ls_matrix_type full
_refine_ls_number_parameters 675
_refine_ls_number_reflns 8983
_refine_ls_number_restraints 75
_refine_ls_restrained_S_all 1.109
_refine_ls_R_factor_all 0.0713
_refine_ls_R_factor_gt 0.0652
_refine_ls_shift/su_max 0.001
_refine_ls_shift/su_mean 0.000
_refine_ls_structure_factor_coef Fsqd
_refine_ls_weighting_details 'w=1/[\s^2^(Fo^2^)+(0.1280P)^2^+11.0744P] where P=(Fo^2^+2Fc^2^)/3'
_refine_ls_weighting_scheme calc
_refine_ls_wR_factor_gt 0.1693
_refine_ls_wR_factor_ref 0.1780
_reflns_Friedel_coverage 0.000
_reflns_number_gt 7844
_reflns_number_total 8983
_reflns_threshold_expression 'I > 2\s(I)'
_cod_data_source_file c8dt02787k2.cif
_cod_data_source_block mo_eltacd6_p-1_a_final
_cod_depositor_comments 'Adding full bibliography for 7047772--7047776.cif.'
_cod_original_formula_sum 'C8 H32 Cd2 Cl Mn2 N2 Na6 O93.50 Sb2 W18'
_cod_database_code 7047774
_shelx_shelxl_version_number 2016/4
_shelx_space_group_comment
;
The symmetry employed for this shelxl refinement is uniquely defined
by the following loop, which should always be used as a source of
symmetry information in preference to the above space-group names.
They are only intended as comments.
;
_shelx_estimated_absorpt_t_max 0.456
_shelx_estimated_absorpt_t_min 0.036

loop_
_space_group_symop_operation_xyz
'x, y, z'
'-x, -y, -z'

loop_
_atom_site_label
_atom_site_type_symbol
_atom_site_fract_x
_atom_site_fract_y
_atom_site_fract_z
_atom_site_U_iso_or_equiv
_atom_site_adp_type
_atom_site_occupancy
_atom_site_site_symmetry_order
_atom_site_calc_flag
_atom_site_refinement_flags_posn
_atom_site_refinement_flags_adp
_atom_site_refinement_flags_occupancy
_atom_site_disorder_assembly
_atom_site_disorder_group
W2 W 0.25274(6) 0.66630(6) 0.62655(4) 0.04697(18) Uani 1 1 d . . . . .
W3 W 0.06648(6) 0.69305(6) 0.78636(4) 0.05095(19) Uani 1 1 d . . . . .
W9 W 0.34148(6) 0.52555(5) 1.11307(4) 0.04669(18) Uani 1 1 d . . . . .
Sb1 Sb 0.35667(9) 0.64765(8) 0.84810(6) 0.0426(2) Uani 1 1 d . . . . .
Cd1 Cd 0.54212(12) 0.68807(10) 1.00860(7) 0.0540(3) Uani 1 1 d D . . . .
Mn1 Mn 0.0514(2) 0.7473(2) 0.98523(14) 0.0511(5) Uani 1 1 d . . . . .
Na1 Na 0.1769(6) 0.7120(5) 0.3909(4) 0.0515(14) Uani 1 1 d . . . . .
Na2 Na -0.0098(6) 0.6493(5) 0.3220(4) 0.0505(13) Uani 1 1 d . . . . .
O1 O 0.3141(9) 0.8083(8) 0.7757(6) 0.046(2) Uani 1 1 d . . . . .
O2 O 0.2641(9) 0.6301(9) 0.7690(6) 0.046(2) Uani 1 1 d . . . . .
O3 O 0.5093(9) 0.5944(9) 0.7912(6) 0.044(2) Uani 1 1 d . . . . .
O4 O 0.6357(9) 0.5862(9) 0.6587(7) 0.048(2) Uani 1 1 d . . . . .
O5 O 0.4706(9) 0.7935(9) 0.6434(6) 0.049(2) Uani 1 1 d . . . . .
O6 O 0.2535(11) 0.8111(10) 0.6140(7) 0.052(2) Uani 1 1 d . . . . .
O7 O 0.4193(9) 0.5997(10) 0.6386(7) 0.049(2) Uani 1 1 d . . . . .
O8 O 0.2611(11) 0.5127(10) 0.6761(7) 0.053(3) Uani 1 1 d . . . . .
O9 O 0.0727(10) 0.8383(9) 0.7601(7) 0.050(2) Uani 1 1 d D . . . .
O10 O 0.1619(11) 0.9888(9) 0.6754(6) 0.056(3) Uani 1 1 d . . . . .
O11 O 0.3806(12) 0.9713(9) 0.6918(7) 0.056(3) Uani 1 1 d . . . . .
O12 O 0.5526(10) 0.7909(9) 0.7791(7) 0.050(2) Uani 1 1 d . . . . .
O13 O 0.4541(10) 0.4168(9) 0.7692(6) 0.046(2) Uani 1 1 d . . . . .
O14 O 0.1239(11) 0.5277(11) 0.8033(8) 0.061(3) Uani 1 1 d . . . . .
O15 O 0.0950(10) 0.7164(11) 0.6616(7) 0.054(3) Uani 1 1 d D . . . .
O16 O 0.2434(12) 0.9846(10) 0.8188(8) 0.063(3) Uani 1 1 d . . . . .
O17 O 0.7213(10) 0.5787(11) 0.7978(7) 0.055(3) Uani 1 1 d . . . . .
O18 O 0.6725(9) 0.4026(9) 0.7959(7) 0.049(2) Uani 1 1 d . . . . .
O19 O 0.6246(10) 0.3949(10) 0.6463(7) 0.052(2) Uani 1 1 d . . . . .
O20 O 0.3254(12) 0.4294(10) 0.9028(7) 0.057(3) Uani 1 1 d . . . . .
O21 O 0.2898(12) 0.3123(11) 0.8113(9) 0.065(3) Uani 1 1 d . . . . .
O22 O 0.0893(11) 0.6616(11) 0.8949(7) 0.057(3) Uani 1 1 d . . . . .
O23 O -0.0851(10) 0.7297(12) 0.7731(9) 0.065(3) Uani 1 1 d . . . . .
O24 O 0.4406(10) 0.5921(11) 1.0624(7) 0.057(3) Uani 1 1 d D . . . .
O25 O 0.2030(10) 0.6228(10) 1.0638(7) 0.054(3) Uani 1 1 d . . . . .
O26 O 0.3882(11) 0.4195(10) 1.0608(7) 0.056(3) Uani 1 1 d . . . . .
O27 O 0.1532(11) 0.8313(10) 0.9036(7) 0.054(3) Uani 1 1 d . . . . .
O33 O 0.0007(12) 1.0415(11) 0.7973(8) 0.066(3) Uani 1 1 d . . . . .
O34 O 0.2304(11) 0.6826(10) 0.5240(7) 0.055(3) Uani 1 1 d . . . . .
O35 O 0.7115(11) 0.7547(11) 0.6508(7) 0.059(3) Uani 1 1 d . . . . .
O38 O 0.875(3) 0.561(3) 0.987(2) 0.090(6) Uani 0.5 1 d . . P . .
O39 O 0.4190(11) 0.7928(10) 0.9156(7) 0.055(3) Uani 1 1 d . . . . .
O40 O 0.4648(12) 0.9875(10) 0.8304(8) 0.061(3) Uani 1 1 d . . . . .
O41 O 0.3036(12) 1.0032(11) 0.5350(8) 0.063(3) Uani 1 1 d . . . . .
O42 O 0.1732(18) 0.8980(13) 0.3300(11) 0.098(6) Uani 1 1 d . . . . .
O43 O 0.1241(9) 0.7297(9) 0.2576(7) 0.050(2) Uani 1 1 d . . . . .
O44 O -0.0345(10) 0.7733(10) 0.4031(7) 0.053(3) Uani 1 1 d . . . . .
O45 O 0.1571(10) 0.5298(10) 0.4195(7) 0.051(2) Uani 1 1 d . . . . .
O50 O 0.0437(11) 0.5382(10) 0.2309(7) 0.056(3) Uani 1 1 d . . . . .
W4 W 0.13266(6) 0.92576(5) 0.79824(4) 0.05132(19) Uani 1 1 d . . . A 1
W5 W 0.41042(6) 0.89882(5) 0.81161(4) 0.04979(19) Uani 1 1 d . . . B 1
W7 W 0.55843(6) 0.48128(6) 0.70683(4) 0.04705(18) Uani 1 1 d . . . C 1
W8 W 0.28801(6) 0.44440(5) 0.79699(4) 0.04702(18) Uani 1 1 d . U . D 1
Cl1 Cl 0.3783(8) 0.7465(8) 1.1347(6) 0.0596(19) Uani 0.5 1 d . . P E 1
Na4 Na 0.743(3) 0.704(3) 0.864(2) 0.059(5) Uani 0.5 1 d . . P B 1
O29 O -0.060(5) 0.659(4) 1.067(4) 0.060(4) Uani 0.4 1 d . U P F 1
O32 O 0.045(5) 0.870(4) 1.053(3) 0.105(14) Uani 0.5 1 d . U P F 1
O37 O 0.652(4) 0.780(4) 0.974(3) 0.090(6) Uani 0.5 1 d D . P B 1
O46 O -0.1068(14) 0.5300(11) 0.4057(9) 0.043(3) Uani 0.8 1 d . . P G 1
O49 O -0.1411(15) 0.7878(15) 0.2050(12) 0.057(4) Uani 0.75 1 d . . P G 1
W1 W 0.31131(6) 0.91099(5) 0.63514(4) 0.04975(19) Uani 1 1 d . U . H 2
W6 W 0.61362(6) 0.69931(6) 0.70918(4) 0.04799(18) Uani 1 1 d . . . B 2
Na3 Na 0.706(3) 0.696(3) 0.882(2) 0.059(5) Uani 0.5 1 d . . P B 2
O28 O -0.047(4) 0.670(6) 1.072(3) 0.15(2) Uani 0.6 1 d . . P F 2
O30 O -0.1197(19) 0.8832(18) 0.9226(13) 0.079(5) Uani 0.75 1 d . U P F 2
O31 O -0.001(2) 0.848(2) 1.0695(16) 0.046(5) Uani 0.5 1 d . U P F 2
O36 O 0.633(4) 0.758(4) 0.959(3) 0.090(6) Uani 0.5 1 d . . P B 2
O47 O -0.075(7) 0.485(5) 0.415(5) 0.043(3) Uani 0.2 1 d . . P G 2
O48 O -0.165(6) 0.779(5) 0.255(4) 0.066(13) Uani 0.25 1 d . U P G 2
O51 O 0.4474(19) 0.7855(18) 1.0857(13) 0.055(5) Uani 0.5 1 d D U P E 2
O1S O 0.0217(13) 0.9333(13) 0.6084(9) 0.075(4) Uani 1 1 d . . . . .
H1SA H 0.084160 0.874749 0.604321 0.112 Uiso 1 1 d DG . . . .
H1SB H -0.001398 0.919085 0.659371 0.112 Uiso 1 1 d DG . . . .
O2S O -0.0657(11) 0.6922(11) 0.5745(6) 0.052(3) Uani 1 1 d . . . . .
H2SA H -0.002906 0.668224 0.605775 0.079 Uiso 1 1 d G . . . .
H2SB H -0.123077 0.694637 0.609160 0.079 Uiso 1 1 d G . . . .
N01N N 0.5541(13) 0.7613(12) 0.4125(9) 0.063(4) Uani 1 1 d D . . . .
C1 C 0.561(2) 0.646(2) 0.4578(14) 0.087(7) Uani 1 1 d D . . . .
H1A H 0.552208 0.635647 0.517398 0.131 Uiso 1 1 calc GR . . . .
H1B H 0.638271 0.589739 0.449328 0.131 Uiso 1 1 calc DGR . . . .
H1C H 0.497546 0.634824 0.436995 0.131 Uiso 1 1 calc GR . . . .
C3 C 0.679(3) 0.744(5) 0.397(4) 0.080(9) Uani 0.37(3) 1 d D . P I 1
H3A H 0.704846 0.713874 0.350355 0.119 Uiso 0.37(3) 1 calc GR . P I 1
H3B H 0.728053 0.689111 0.446902 0.119 Uiso 0.37(3) 1 calc DGR . P I 1
H3C H 0.686336 0.816266 0.383132 0.119 Uiso 0.37(3) 1 calc GR . P I 1
C5 C 0.513(6) 0.798(5) 0.325(2) 0.083(9) Uani 0.37(3) 1 d D . P I 1
H5A H 0.578656 0.798801 0.288536 0.125 Uiso 0.37(3) 1 calc GR . P I 1
H5B H 0.448867 0.874568 0.310857 0.125 Uiso 0.37(3) 1 calc GR . P I 1
H5C H 0.482414 0.744940 0.319038 0.125 Uiso 0.37(3) 1 calc GR . P I 1
C79 C 0.450(3) 0.841(5) 0.441(3) 0.108(14) Uani 0.63(3) 1 d D . P I 1
H79A H 0.406957 0.799487 0.479881 0.163 Uiso 0.63(3) 1 calc GR . P I 1
H79B H 0.397028 0.897943 0.393302 0.163 Uiso 0.63(3) 1 calc GR . P I 1
H79C H 0.475559 0.879825 0.469657 0.163 Uiso 0.63(3) 1 calc GR . P I 1
C2 C 0.653(3) 0.767(3) 0.449(2) 0.080(9) Uani 0.63(3) 1 d D . P I 2
H2A H 0.662616 0.723189 0.508677 0.119 Uiso 0.63(3) 1 calc GR . P I 2
H2B H 0.635487 0.846519 0.441761 0.119 Uiso 0.63(3) 1 calc GR . P I 2
H2C H 0.726155 0.735117 0.421382 0.119 Uiso 0.63(3) 1 calc GR . P I 2
C4 C 0.611(4) 0.759(3) 0.3329(17) 0.083(9) Uani 0.63(3) 1 d D . P I 2
H4A H 0.695777 0.711122 0.343073 0.125 Uiso 0.63(3) 1 calc GR . P I 2
H4B H 0.599528 0.836713 0.298172 0.125 Uiso 0.63(3) 1 calc GR . P I 2
H4C H 0.574632 0.728349 0.304131 0.125 Uiso 0.63(3) 1 calc GR . P I 2
C6 C 0.445(6) 0.866(6) 0.392(6) 0.108(14) Uani 0.37(3) 1 d D . P I 2
H6A H 0.465465 0.932562 0.372985 0.163 Uiso 0.37(3) 1 calc GR . P I 2
H6B H 0.396869 0.868117 0.441166 0.163 Uiso 0.37(3) 1 calc GR . P I 2
H6C H 0.399137 0.868565 0.347250 0.163 Uiso 0.37(3) 1 calc GR . P I 2

loop_
_atom_site_aniso_label
_atom_site_aniso_U_11
_atom_site_aniso_U_22
_atom_site_aniso_U_33
_atom_site_aniso_U_23
_atom_site_aniso_U_13
_atom_site_aniso_U_12
W2 0.0496(4) 0.0495(4) 0.0434(3) -0.0174(3) -0.0012(2) -0.0190(3)
W3 0.0482(4) 0.0577(4) 0.0500(4) -0.0209(3) 0.0017(3) -0.0216(3)
W9 0.0464(4) 0.0490(4) 0.0418(3) -0.0145(3) -0.0011(2) -0.0161(3)
Sb1 0.0457(5) 0.0417(5) 0.0413(5) -0.0153(4) 0.0000(4) -0.0167(4)
Cd1 0.0659(7) 0.0446(6) 0.0504(6) -0.0097(5) -0.0161(5) -0.0215(5)
Mn1 0.0493(13) 0.0548(13) 0.0394(11) -0.0142(10) 0.0002(9) -0.0121(11)
Na1 0.051(3) 0.053(3) 0.051(3) -0.020(3) -0.001(3) -0.019(3)
Na2 0.051(3) 0.049(3) 0.051(3) -0.017(3) 0.002(3) -0.019(3)
O1 0.046(6) 0.034(5) 0.047(5) -0.011(4) -0.003(4) -0.007(4)
O2 0.044(5) 0.056(6) 0.043(5) -0.019(5) -0.002(4) -0.020(5)
O3 0.045(5) 0.052(6) 0.039(5) -0.016(4) 0.005(4) -0.022(5)
O4 0.045(6) 0.053(6) 0.049(6) -0.019(5) 0.000(4) -0.021(5)
O5 0.046(6) 0.045(6) 0.043(5) -0.005(4) 0.000(4) -0.013(5)
O6 0.062(7) 0.051(6) 0.043(5) -0.014(5) -0.001(5) -0.022(5)
O7 0.040(5) 0.056(6) 0.046(5) -0.020(5) -0.004(4) -0.012(5)
O8 0.062(7) 0.059(7) 0.048(6) -0.022(5) 0.002(5) -0.030(6)
O9 0.061(7) 0.052(6) 0.050(6) -0.027(5) 0.011(5) -0.028(5)
O10 0.064(7) 0.046(6) 0.037(5) -0.005(4) -0.003(5) -0.008(5)
O11 0.075(8) 0.042(6) 0.042(6) -0.004(4) -0.004(5) -0.021(6)
O12 0.059(6) 0.043(5) 0.050(6) -0.021(5) 0.004(5) -0.020(5)
O13 0.051(6) 0.049(6) 0.043(5) -0.018(4) 0.004(4) -0.022(5)
O14 0.057(7) 0.064(7) 0.071(8) -0.024(6) 0.010(6) -0.035(6)
O15 0.056(6) 0.070(7) 0.050(6) -0.031(5) 0.007(5) -0.030(6)
O16 0.076(8) 0.042(6) 0.066(7) -0.017(5) -0.007(6) -0.018(6)
O17 0.046(6) 0.063(7) 0.050(6) -0.013(5) -0.006(5) -0.019(5)
O18 0.040(5) 0.050(6) 0.052(6) -0.021(5) 0.000(4) -0.010(5)
O19 0.051(6) 0.051(6) 0.055(6) -0.029(5) 0.003(5) -0.013(5)
O20 0.079(8) 0.055(6) 0.042(6) -0.015(5) 0.005(5) -0.034(6)
O21 0.067(8) 0.061(7) 0.086(9) -0.032(7) 0.013(6) -0.042(6)
O22 0.061(7) 0.063(7) 0.048(6) -0.013(5) 0.000(5) -0.030(6)
O23 0.042(6) 0.078(8) 0.075(8) -0.031(7) 0.000(5) -0.018(6)
O24 0.044(6) 0.068(7) 0.054(6) -0.015(5) 0.002(5) -0.021(6)
O25 0.053(6) 0.049(6) 0.051(6) -0.008(5) -0.004(5) -0.018(5)
O26 0.066(7) 0.058(7) 0.038(5) -0.011(5) -0.002(5) -0.023(6)
O27 0.059(7) 0.047(6) 0.049(6) -0.011(5) 0.000(5) -0.018(5)
O33 0.070(8) 0.055(7) 0.065(7) -0.010(6) -0.002(6) -0.024(6)
O34 0.065(7) 0.062(7) 0.040(5) -0.018(5) -0.005(5) -0.025(6)
O35 0.063(7) 0.069(7) 0.054(6) -0.022(6) 0.003(5) -0.035(6)
O38 0.082(12) 0.091(14) 0.130(17) -0.044(11) 0.022(11) -0.064(10)
O39 0.069(7) 0.047(6) 0.042(5) -0.010(5) -0.004(5) -0.018(5)
O40 0.082(8) 0.040(6) 0.065(7) -0.013(5) -0.010(6) -0.031(6)
O41 0.072(8) 0.051(6) 0.061(7) -0.016(5) -0.005(6) -0.021(6)
O42 0.138(15) 0.063(8) 0.092(11) -0.007(8) -0.063(10) -0.040(9)
O43 0.045(6) 0.040(5) 0.065(7) -0.024(5) 0.006(5) -0.013(5)
O44 0.056(6) 0.047(6) 0.050(6) -0.015(5) 0.007(5) -0.017(5)
O45 0.050(6) 0.052(6) 0.051(6) -0.025(5) 0.007(5) -0.013(5)
O50 0.058(7) 0.056(7) 0.056(6) -0.018(5) 0.005(5) -0.025(6)
W4 0.0560(4) 0.0429(3) 0.0483(4) -0.0146(3) -0.0033(3) -0.0125(3)
W5 0.0631(4) 0.0413(3) 0.0445(3) -0.0133(3) -0.0043(3) -0.0197(3)
W7 0.0474(4) 0.0516(4) 0.0456(3) -0.0206(3) 0.0031(2) -0.0197(3)
W8 0.0513(4) 0.0504(3) 0.0454(3) -0.0176(3) 0.0005(2) -0.0244(3)
Cl1 0.063(5) 0.055(4) 0.060(5) -0.024(4) -0.002(4) -0.019(4)
Na4 0.076(18) 0.049(6) 0.049(12) -0.014(8) -0.001(9) -0.025(10)
O29 0.060(4) 0.060(4) 0.060(4) -0.0197(15) 0.0024(3) -0.0243(18)
O32 0.12(2) 0.10(2) 0.10(2) -0.053(16) -0.004(16) -0.031(16)
O37 0.082(12) 0.091(14) 0.130(17) -0.044(11) 0.022(11) -0.064(10)
O46 0.051(9) 0.028(7) 0.043(6) -0.009(7) -0.001(6) -0.011(7)
O49 0.058(9) 0.063(10) 0.055(10) -0.021(8) -0.003(7) -0.026(8)
W1 0.0593(4) 0.0454(4) 0.0429(3) -0.0109(3) -0.0043(3) -0.0208(3)
W6 0.0513(4) 0.0508(4) 0.0447(3) -0.0166(3) 0.0043(3) -0.0230(3)
Na3 0.076(18) 0.049(6) 0.049(12) -0.014(8) -0.001(9) -0.025(10)
O28 0.10(3) 0.29(6) 0.08(2) -0.01(3) 0.010(17) -0.15(3)
O30 0.078(5) 0.079(5) 0.078(5) -0.026(3) 0.002(2) -0.030(3)
O31 0.037(10) 0.045(11) 0.049(11) -0.018(8) -0.005(8) -0.006(9)
O36 0.082(12) 0.091(14) 0.130(17) -0.044(11) 0.022(11) -0.064(10)
O47 0.051(9) 0.028(7) 0.043(6) -0.009(7) -0.001(6) -0.011(7)
O48 0.08(2) 0.054(19) 0.07(2) -0.022(16) -0.012(16) -0.032(16)
O51 0.055(5) 0.054(5) 0.056(5) -0.017(3) 0.001(2) -0.023(3)
O1S 0.069(9) 0.076(9) 0.072(8) -0.018(7) -0.006(7) -0.026(7)
O2S 0.053(6) 0.064(7) 0.038(5) -0.016(5) 0.005(4) -0.022(6)
N01N 0.058(9) 0.060(9) 0.069(9) -0.024(7) 0.007(7) -0.020(7)
C1 0.093(16) 0.117(19) 0.074(13) -0.014(13) -0.008(11) -0.074(16)
C3 0.10(2) 0.062(16) 0.068(19) 0.005(15) -0.034(18) -0.037(16)
C5 0.10(2) 0.068(19) 0.059(15) -0.017(13) 0.018(17) -0.017(18)
C79 0.08(2) 0.15(4) 0.10(4) -0.06(4) -0.01(3) -0.04(2)
C2 0.10(2) 0.062(16) 0.068(19) 0.005(15) -0.034(18) -0.037(16)
C4 0.10(2) 0.068(19) 0.059(15) -0.017(13) 0.018(17) -0.017(18)
C6 0.08(2) 0.15(4) 0.10(4) -0.06(4) -0.01(3) -0.04(2)

loop_
_atom_type_symbol
_atom_type_description
_atom_type_scat_dispersion_real
_atom_type_scat_dispersion_imag
_atom_type_scat_source
C C 0.0033 0.0016 'International Tables Vol C Tables 4.2.6.8 and 6.1.1.4'
H H 0.0000 0.0000 'International Tables Vol C Tables 4.2.6.8 and 6.1.1.4'
Cd Cd -0.8075 1.2024 'International Tables Vol C Tables 4.2.6.8 and 6.1.1.4'
Cl Cl 0.1484 0.1585 'International Tables Vol C Tables 4.2.6.8 and 6.1.1.4'
Mn Mn 0.3368 0.7283 'International Tables Vol C Tables 4.2.6.8 and 6.1.1.4'
N N 0.0061 0.0033 'International Tables Vol C Tables 4.2.6.8 and 6.1.1.4'
Na Na 0.0362 0.0249 'International Tables Vol C Tables 4.2.6.8 and 6.1.1.4'
O O 0.0106 0.0060 'International Tables Vol C Tables 4.2.6.8 and 6.1.1.4'
Sb Sb -0.5866 1.5461 'International Tables Vol C Tables 4.2.6.8 and 6.1.1.4'
W W -0.8490 6.8722 'International Tables Vol C Tables 4.2.6.8 and 6.1.1.4'

loop_
_geom_angle_atom_site_label_1
_geom_angle_atom_site_label_2
_geom_angle_atom_site_label_3
_geom_angle
_geom_angle_site_symmetry_1
_geom_angle_site_symmetry_3
W6b NA3b W9 62.7(6) . 2_667
O6 W2 O2 86.3(4) . .
O37a NA4a W9 106.6(8) . 2_667
O36b NA3b W9 114.5(14) . 2_667
O36b NA3b Cd1 36.5(11) . .
O37a NA4a Cd1 39.5(5) . .
O36b NA3b O12 100(2) . .
O37a NA4a O12 94.5(16) . .
O36b NA3b O17 149.8(16) . .
O37a NA4a O17 137.2(10) . .
O37a NA4a O23 129.2(14) . 1_655
O36b NA3b O26 82.7(13) . 2_667
O37a NA4a O26 77.1(8) . 2_667
O36b NA3b O38 88(2) . .
O6 W2 O8 161.6(4) . .
O7 W2 O2 83.2(4) . .
O7 W2 O6 89.8(5) . .
O7 W2 O8 86.1(5) . .
O7 W2 O15 156.5(5) . .
O8 W2 O2 75.4(4) . .
O15 W2 O2 73.4(4) . .
O15 W2 O6 89.8(5) . .
O15 W2 O8 87.0(5) . .
O34 W2 O2 171.4(5) . .
O34 W2 O6 100.4(5) . .
O34 W2 O7 102.0(5) . .
O34 W2 O8 98.0(5) . .
O34 W2 O15 101.2(5) . .
O9 W3 O2 84.6(4) . .
O9 W3 O14 158.3(5) . .
O37a NA4a O38 77.9(17) . .
O36b NA3b W6 133(2) . .
O36b Cd1 O20 91.1(16) . 2_667
O36b Cd1 O24 174.5(14) . .
O36b Cd1 O26 89.3(14) . 2_667
O36b Cd1 O39 88.8(16) . .
O37a Cd1 Cl1 113.3(12) . .
O37a Cd1 Na4 46.2(14) . .
CL1a Cd1 Na4 159.0(6) . .
O36b Cd1 Na3 37.4(15) . .
O51b Cd1 Na3 137.9(10) . .
O36b Cd1 O51 100.9(15) . .
O28b Mn1 O22 103.1(17) . .
O28b Mn1 O25 85.9(16) . .
O28b Mn1 O27 175.5(16) . .
O29a Mn1 O32 101.4(18) . .
O31b Mn1 O30 80.0(8) . .
O28b Mn1 O30 88.2(17) . .
O28b Mn1 O31 77.8(19) . .
O49a Na2 Na1 119.2(5) . .
O46a Na2 Na1 125.4(4) . .
O48b Na2 Na1 120.4(14) . .
O47b Na2 Na1 121.7(16) . .
O48b Na2 O43 98.3(18) . .
O48b Na2 O44 86.2(16) . .
O46a Na2 O44 101.8(5) . .
O49a Na2 O44 98.6(6) . .
O48b Na2 O45 166.3(16) . .
O49a Na2 O45 165.4(6) . .
O48b Na2 O50 96.6(17) . .
O49a Na2 O46 108.1(6) . .
O48b Na2 O47 105(2) . .
W4a O1 W5 94.7(4) . .
O9 W3 O15 84.3(4) . .
O14 W3 O2 73.7(4) . .
O14 W3 O15 87.3(5) . .
O15 W3 O2 71.9(4) . .
O22 W3 O2 90.7(5) . .
O22 W3 O9 92.1(5) . .
O22 W3 O14 90.0(6) . .
O22 W3 O15 162.5(5) . .
O23 W3 O2 162.5(5) . .
O23 W3 O9 102.3(6) . .
O23 W3 O14 98.0(6) . .
O23 W3 O15 92.6(5) . .
O23 W3 O22 104.9(6) . .
O3 W9 Na4 89.4(7) 2_667 2_667
O3 W9 Na3 87.7(7) 2_667 2_667
O17 W9 O3 72.9(4) 2_667 2_667
O17 W9 O18 83.2(5) 2_667 2_667
O17 W9 Na4 41.4(6) 2_667 2_667
O17 W9 Na3 47.7(6) 2_667 2_667
O18 W9 O3 72.0(4) 2_667 2_667
O18 W9 Na4 124.6(6) 2_667 2_667
O18 W9 Na3 130.8(6) 2_667 2_667
O24 W9 O3 86.4(5) . 2_667
O24 W9 O17 159.0(5) . 2_667
O24 W9 O18 87.3(5) . 2_667
O24 W9 O26 96.5(6) . .
O24 W9 Na4 144.5(6) . 2_667
O24 W9 Na3 136.8(6) . 2_667
O25 W9 O3 163.8(5) . 2_667
O25 W9 O17 96.0(5) . 2_667
O25 W9 O18 95.5(5) . 2_667
O25 W9 O24 103.5(5) . .
O25 W9 O26 102.6(5) . .
O25 W9 Na4 89.6(7) . 2_667
O25 W9 Na3 93.3(8) . 2_667
O26 W9 O3 88.6(4) . 2_667
O26 W9 O17 86.5(5) . 2_667
O26 W9 O18 160.0(5) . 2_667
O26 W9 Na4 48.2(6) . 2_667
O26 W9 Na3 40.6(6) . 2_667
O1 Sb1 O2 88.8(4) . .
O1 Sb1 O3 91.9(4) . .
O2 Sb1 O3 93.7(4) . .
O20 Cd1 O24 87.9(5) 2_667 .
O20 Cd1 Cl1 91.7(4) 2_667 .
O20 Cd1 Na4 90.6(7) 2_667 .
O20 Cd1 O37 85.1(14) 2_667 .
O20 Cd1 Na3 92.2(9) 2_667 .
O20 Cd1 O51 94.9(7) 2_667 .
O24 Cd1 Cl1 60.7(4) . .
O24 Cd1 Na4 140.2(7) . .
O24 Cd1 O37 170.8(14) . .
O24 Cd1 Na3 137.3(8) . .
O24 Cd1 O51 84.5(7) . .
O26 Cd1 O20 86.9(5) 2_667 2_667
O26 Cd1 O24 85.3(5) 2_667 .
O26 Cd1 Cl1 145.9(4) 2_667 .
O26 Cd1 Na4 55.0(7) 2_667 .
O26 Cd1 O37 100.5(13) 2_667 .
O26 Cd1 Na3 52.1(8) 2_667 .
O26 Cd1 O51 169.5(7) 2_667 .
O39 Cd1 O20 174.6(5) . 2_667
O39 Cd1 O24 91.6(5) . .
O39 Cd1 O26 87.7(5) . 2_667
O39 Cd1 Cl1 92.8(4) . .
O39 Cd1 Na4 86.3(7) . .
O39 Cd1 O37 95.9(14) . .
O39 Cd1 Na3 84.5(9) . .
O39 Cd1 O51 90.4(7) . .
O22 Mn1 O29 97.0(13) . .
O22 Mn1 O32 161.6(14) . .
O22 Mn1 O30 94.6(6) . .
O22 Mn1 O31 174.5(7) . .
O25 Mn1 O22 94.1(5) . .
O25 Mn1 O27 92.8(5) . .
O25 Mn1 O29 88.8(14) . .
O25 Mn1 O32 87.3(13) . .
O25 Mn1 O30 170.4(6) . .
W8a O2 W2 91.7(4) . .
W6b O5 W1 146.5(6) . .
W5a O12 Na4 119.6(9) . .
W6b O12 Na3 99.8(10) . .
W7a O13 W8 145.5(6) . .
W8a O14 W3 118.3(6) . .
W5a O16 W4 117.8(6) . .
W6b O17 W9 118.5(5) . 2_667
W6b O17 Na3 95.9(10) . .
W7a O18 W9 118.6(5) . 2_667
W7a O19 Na1 138.5(6) . 2_666
W8a O20 Cd1 135.0(7) . 2_667
W4a O27 Mn1 134.8(7) . .
W5a O39 Cd1 137.3(7) . .
C4b N01N C1 107(2) . .
C3a N01N C1 103(3) . .
C79a N01N C1 108(3) . .
C2b N01N C1 104.2(17) . .
C79a N01N C5 98(3) . .
C3a N01N C5 98(4) . .
C3a N01N C79 137(4) . .
C4b N01N C2 94(3) . .
C4b N01N C6 105(4) . .
C2b N01N C6 115(4) . .
Cd1 NA3b W9 78.2(5) . 2_667
Cd1 NA4a W9 67.8(4) . 2_667
Cd1 O37a Na4 94.3(14) . .
Cd1 NA3b W6 112.9(9) . .
Cd1 O36b Na3 106.2(19) . .
O3 W6b Na3 87.2(4) . .
O4 W7a O3 75.1(4) . .
O4 W6b O3 75.1(4) . .
O4 W6b Na3 135.3(7) . .
O5 W1b O1 82.1(4) . .
O5 W6b O3 86.4(4) . .
O5 W6b O4 88.2(5) . .
O5 W6b O17 159.3(5) . .
O5 W6b Na3 132.0(7) . .
O6 W1b O1 86.3(4) . .
O6 W1b O5 88.0(5) . .
O7 W7a O3 85.5(4) . .
O7 W7a O4 86.0(5) . .
O8 W8a O2 75.4(4) . .
O8 W8a O13 83.0(5) . .
O9 W4a O1 86.4(4) . .
O9 W4a O10 83.7(5) . .
O9 W4a O16 159.7(5) . .
O10 W1b O1 73.6(4) . .
O10 W4a O1 73.3(4) . .
O10 W1b O5 155.7(4) . .
O10 W1b O6 91.2(5) . .
O10 W1b O11 88.1(5) . .
O11 W5a O1 75.5(4) . .
O11 W1b O1 75.0(4) . .
O11 W1b O5 84.8(5) . .
O11 W1b O6 160.7(5) . .
O12 NA4a W9 74.0(8) . 2_667
O12 NA3b W9 82.3(10) . 2_667
O12 NA4a Cd1 77.1(7) . .
O12 NA3b Cd1 91.3(9) . .
O12 W5a O1 85.0(4) . .
O12 W6b O3 85.1(4) . .
O12 W6b O4 159.9(5) . .
O12 W6b O5 86.9(5) . .
O12 W5a O11 83.2(5) . .
O12 W6b O17 90.5(5) . .
O12 NA3b O17 69.2(11) . .
O12 NA4a O23 111.4(12) . 1_655
O12 NA4a O26 72.3(8) . 2_667
O12 NA3b O38 169.1(18) . .
O12 NA3b W6 35.1(6) . .
O12 W6b Na3 45.1(7) . .
O13 W8a O2 84.7(4) . .
O13 W7a O3 87.1(4) . .
O13 W7a O4 161.2(5) . .
O13 W7a O7 86.6(5) . .
O14 W8a O2 74.3(4) . .
O14 W8a O8 86.1(5) . .
O14 W8a O13 158.2(5) . .
O16 W5a O1 73.6(4) . .
O16 W4a O1 73.9(5) . .
O16 W4a O10 85.8(5) . .
O16 W5a O11 85.1(6) . .
O16 W5a O12 157.5(5) . .
O17 NA4a W9 33.2(4) . 2_667
O17 NA3b W9 38.1(5) . 2_667
O17 NA3b Cd1 113.8(10) . .
O17 NA4a Cd1 97.8(7) . .
O17 W6b O3 72.9(4) . .
O17 W6b O4 87.3(5) . .
O17 NA4a O12 66.1(10) . .
O17 NA4a O23 93.6(11) . 1_655
O17 NA4a O26 61.0(8) . 2_667
O17 NA3b O38 100.3(16) . .
O17 NA4a O38 100.8(15) . .
O17 NA3b W6 36.0(6) . .
O17 W6b Na3 48.1(8) . .
O18 W7a O3 73.6(4) . .
O18 W7a O4 89.3(5) . .
O18 W7a O7 159.1(5) . .
O18 W7a O13 91.4(5) . .
O19 W7a O3 168.0(5) . .
O19 W7a O4 96.6(5) . .
O19 W7a O7 102.7(5) . .
O19 W7a O13 101.9(5) . .
O19 W7a O18 98.1(5) . .
O20 W8a O2 83.3(4) . .
O20 W8a O8 157.6(5) . .
O20 W8a O13 88.5(5) . .
O20 W8a O14 94.7(6) . .
O21 W8a O2 173.1(5) . .
O21 W8a O8 100.3(6) . .
O21 W8a O13 100.4(5) . .
O21 W8a O14 100.1(6) . .
O21 W8a O20 101.5(6) . .
O23 NA4a W9 121.9(12) 1_655 2_667
O23 NA4a Cd1 168.0(14) 1_655 .
O23 NA4a O26 151.2(16) 1_655 2_667
O25 Mn1 O31 91.4(7) . .
O26 NA3b W9 31.9(6) 2_667 2_667
O26 NA4a W9 29.8(4) 2_667 2_667
O26 NA4a Cd1 38.0(4) 2_667 .
O26 NA3b Cd1 46.3(5) 2_667 .
O26 NA3b O12 85.1(11) 2_667 .
O26 NA3b O17 68.7(10) 2_667 .
O26 NA3b O38 88.2(13) 2_667 .
O26 NA3b W6 82.7(10) 2_667 .
O27 Mn1 O22 81.3(5) . .
O27 Mn1 O29 177.8(15) . .
O27 Mn1 O32 80.2(14) . .
O27 Mn1 O30 92.6(6) . .
O27 Mn1 O31 98.0(8) . .
O19 Na1 Na2 108.9(3) 2_666 .
O19 Na1 O45 82.5(4) 2_666 .
O34 Na1 Na2 131.2(4) . .
O34 Na1 O19 95.5(5) . 2_666
O34 Na1 O42 97.3(5) . .
O34 Na1 O43 176.3(5) . .
O34 Na1 O44 99.7(5) . .
O34 Na1 O45 97.2(5) . .
O42 Na1 Na2 119.0(4) . .
O42 Na1 O19 98.5(7) . 2_666
O42 Na1 O44 95.6(6) . .
O42 Na1 O45 165.4(5) . .
O43 Na1 Na2 46.4(3) . .
O43 Na1 O19 83.4(4) . 2_666
O43 Na1 O42 86.3(5) . .
O43 Na1 O44 80.4(4) . .
O43 Na1 O45 79.2(4) . .
O44 Na1 Na2 48.9(3) . .
O44 Na1 O19 157.8(5) . 2_666
O44 Na1 O45 79.5(4) . .
O45 Na1 Na2 47.9(3) . .
O27 W4a O1 87.3(5) . .
O27 W4a O9 92.6(5) . .
O27 W4a O10 160.4(5) . .
O27 W4a O16 91.4(5) . .
O33 W4a O1 166.2(5) . .
O33 W4a O9 99.8(6) . .
O33 W4a O10 95.0(5) . .
O33 W4a O16 98.4(6) . .
O33 W4a O27 104.6(6) . .
O35 W6b O3 170.1(5) . .
O35 W6b O4 98.6(5) . .
O35 W6b O5 101.2(5) . .
O35 W6b O12 101.4(5) . .
O35 W6b O17 99.4(6) . .
O35 W6b Na3 92.3(5) . .
O38 NA3b W9 87.5(12) . 2_667
O38 NA4a W9 81.7(10) . 2_667
O38 NA4a Cd1 79.8(10) . .
O38 NA3b Cd1 90.3(12) . .
O38 NA4a O12 151.3(11) . .
O38 NA4a O23 94.2(13) . 1_655
O38 NA4a O26 79.0(10) . 2_667
O38 NA3b W6 135.4(16) . .
O39 W5a O1 82.5(5) . .
O39 W5a O11 157.6(5) . .
O39 W5a O12 91.2(5) . .
O39 W5a O16 92.4(6) . .
O40 W5a O1 170.8(5) . .
O40 W5a O11 98.7(5) . .
O40 W5a O12 101.6(6) . .
O40 W5a O16 99.1(6) . .
O40 W5a O39 103.6(5) . .
O41 W1b O1 172.2(5) . .
O41 W1b O5 102.5(5) . .
O41 W1b O6 100.0(5) . .
O41 W1b O10 101.6(5) . .
O41 W1b O11 99.0(5) . .
O43 Na2 Na1 46.6(3) . .
O43 Na2 O44 79.8(4) . .
O43 Na2 O45 80.8(4) . .
O43 Na2 O50 89.6(4) . .
O43 Na2 O46 166.6(5) . .
O43 Na2 O49 84.7(5) . .
O43 Na2 O47 155.9(16) . .
O44 Na2 Na1 47.9(3) . .
O44 Na2 O47 107.5(16) . .
O45 Na2 Na1 49.7(3) . .
O45 Na2 O44 80.1(4) . .
O45 Na2 O46 86.4(5) . .
O45 Na2 O47 78.0(16) . .
O50 Na2 Na1 122.8(4) . .
O50 Na2 O44 169.3(5) . .
O50 Na2 O45 97.1(4) . .
O50 Na2 O46 88.3(5) . .
O50 Na2 O49 81.4(6) . .
O50 Na2 O47 81.9(16) . .
Sb1 O1 W4 112.8(5) . .
Sb1 O1 W5 114.4(5) . .
Sb1 O1 W1 138.8(5) . .
W3 O2 W2 95.9(4) . .
W3 O2 W8 93.6(4) . .
Sb1 O2 W2 137.3(5) . .
Sb1 O2 W3 115.3(5) . .
Sb1 O2 W8 113.3(5) . .
W9 O3 W7 95.8(4) 2_667 .
W9 O3 W6 95.5(4) 2_667 .
Sb1 O3 W9 109.8(4) . 2_667
Sb1 O3 W7 127.1(5) . .
Sb1 O3 W6 129.1(5) . .
W2 O6 W1 154.9(7) . .
W2 O7 W7 146.7(6) . .
W2 O8 W8 117.0(5) . .
W3 O9 W4 144.1(7) . .
W2 O15 W3 118.8(6) . .
W9 O17 Na4 105.4(7) 2_667 .
W9 O17 Na3 94.2(7) 2_667 .
W3 O22 Mn1 139.8(7) . .
W3 O23 Na4 137.7(11) . 1_455
W9 O24 Cd1 172.4(8) . .
W9 O25 Mn1 170.1(7) . .
W9 O26 Cd1 171.0(7) . 2_667
W9 O26 Na4 102.0(9) . 2_667
W9 O26 Na3 107.5(10) . 2_667
Cd1 O26 Na4 87.0(8) 2_667 2_667
Cd1 O26 Na3 81.5(10) 2_667 2_667
W2 O34 Na1 173.1(7) . .
Na2 O43 Na1 87.0(4) . .
Na1 O44 Na2 83.2(4) . .
Na2 O45 Na1 82.4(4) . .
C1 N01N C5 111(3) . .
C1 N01N C6 126(5) . .

loop_
_geom_bond_atom_site_label_1
_geom_bond_atom_site_label_2
_geom_bond_distance
_geom_bond_site_symmetry_2
NA4a W9 3.58(3) 2_667
NA3b W9 3.28(3) 2_667
W2 O2 2.321(10) .
W2 O6 1.918(11) .
W2 O7 1.880(10) .
W2 O8 1.938(12) .
W2 O15 1.887(11) .
NA4a O23 2.57(2) 1_655
NA4a O26 2.73(2) 2_667
NA3b O26 2.24(3) 2_667
W2 O34 1.727(10) .
NA4a O37 2.41(6) .
W6b Na3 3.25(4) .
NA3b O36 1.78(5) .
W3 O2 2.257(10) .
W3 O9 1.912(10) .
W3 O14 1.989(13) .
W3 O15 2.060(11) .
W3 O22 1.782(12) .
W3 O23 1.749(12) .
W9 O3 2.257(11) 2_667
W9 O17 2.034(12) 2_667
W9 O18 2.062(11) 2_667
W9 O24 1.799(11) .
W9 O25 1.754(11) .
W9 O26 1.819(12) .
W9 Na4 3.58(3) 2_667
W9 Na3 3.28(3) 2_667
Sb1 O1 1.990(10) .
Sb1 O2 1.994(10) .
Sb1 O3 1.999(10) .
Cd1 O20 2.064(13) 2_667
Cd1 O24 2.106(11) .
Cd1 O26 2.055(12) 2_667
Cd1 O39 2.016(11) .
Cd1 Cl1 2.880(9) .
Cd1 Na4 3.33(2) .
Cd1 O37 2.125(18) .
Cd1 Na3 2.81(2) .
Cd1 O36 1.74(3) .
Cd1 O51 2.111(16) .
Mn1 O22 2.143(13) .
Mn1 O25 2.136(11) .
Mn1 O27 2.140(12) .
Mn1 O29 2.27(6) .
Mn1 O32 2.31(4) .
Mn1 O28 2.10(4) .
Mn1 O30 2.23(2) .
Mn1 O31 2.19(3) .
Na1 Na2 3.218(9) .
Na1 O19 2.429(13) 2_666
Na1 O34 2.294(12) .
Na1 O42 2.377(16) .
Na1 O43 2.341(13) .
Na1 O44 2.405(13) .
Na1 O45 2.477(13) .
Na2 O43 2.335(12) .
Na2 O44 2.443(13) .
Na2 O45 2.410(13) .
Na2 O50 2.391(13) .
Na2 O46 2.410(16) .
Na2 O49 2.409(19) .
Na2 O47 2.64(7) .
Na2 O48 2.10(6) .
O1 W4 2.241(10) .
O1 W5 2.283(10) .
O1 W1 2.329(10) .
O2 W8 2.308(11) .
O3 W9 2.257(10) 2_667
O3 W7 2.321(10) .
O3 W6 2.336(10) .
O4 W7 1.950(10) .
O4 W6 1.927(11) .
O5 W1 1.942(11) .
O5 W6 1.901(10) .
O6 W1 1.923(11) .
O7 W7 1.945(10) .
O8 W8 1.956(11) .
O9 W4 1.939(10) .
O10 W4 2.036(11) .
O10 W1 1.904(12) .
O11 W5 1.948(11) .
O11 W1 1.911(12) .
O12 W5 1.946(11) .
O12 Na4 2.52(4) .
O12 W6 1.898(10) .
O12 Na3 2.34(4) .
O13 W7 1.894(10) .
O13 W8 1.966(10) .
O14 W8 1.887(13) .
O16 W4 1.962(13) .
O16 W5 1.924(14) .
O17 W9 2.033(12) 2_667
O17 Na4 2.46(4) .
O17 W6 1.924(11) .
O17 Na3 2.43(4) .
O18 W9 2.062(11) 2_667
O18 W7 1.887(11) .
O19 Na1 2.429(13) 2_666
O19 W7 1.727(10) .
O20 Cd1 2.064(12) 2_667
O20 W8 1.837(11) .
O21 W8 1.726(11) .
O23 Na4 2.57(2) 1_455
O26 Cd1 2.055(12) 2_667
O26 Na4 2.73(2) 2_667
O26 Na3 2.24(3) 2_667
O27 W4 1.794(11) .
O33 W4 1.739(14) .
O35 W6 1.737(12) .
O38 Na4 2.48(5) .
O38 Na3 2.53(6) .
O39 W5 1.851(11) .
O40 W5 1.733(11) .
O41 W1 1.730(13) .
N01N C1 1.472(18) .
N01N C3 1.47(2) .
N01N C5 1.47(2) .
N01N C79 1.47(2) .
N01N C2 1.472(19) .
N01N C4 1.467(19) .
N01N C6 1.47(2) .
